data_2237938
loop_
_publ_author_name
'Zhang, Wei-Peng'
'Zhang, Jiao-Lin'
'Hao, Bao-Lian'
'Yang, Huai-Xia'

_publ_section_title
;
 Dichloridobis{2-[(1<i>H</i>-1,2,4-triazol-1-yl)methyl]-1<i>H</i>-benzimidazole-\k<i>N</i>^3^}zinc(II)
;
_journal_coeditor_code LH5599
_journal_issue 5
_journal_name_full 'Acta Crystallographica Section E'
_journal_page_first m241
_journal_paper_doi 10.1107/S1600536813008283
_journal_volume 69
_journal_year 2013
_chemical_formula_iupac '[Zn Cl2 (C10 H9 N5)2]'
_chemical_formula_moiety 'C20 H18 Cl2 N10 Zn'
_chemical_formula_sum 'C20 H18 Cl2 N10 Zn'
_chemical_formula_weight 534.73
_chemical_name_systematic
Dichloridobis{2-[(1<i>H</i>-1,2,4-triazol-1-yl)methyl]-1<i>H</i>-benzimidazole-\k<i>N</i>^3^}zinc(II)
_space_group_IT_number 14
_space_group_name_Hall '-P 2ybc'
_symmetry_cell_setting monoclinic
_symmetry_space_group_name_Hall '-P 2ybc'
_symmetry_space_group_name_H-M 'P 1 21/c 1'
_atom_sites_solution_hydrogens geom
_atom_sites_solution_primary direct
_atom_sites_solution_secondary difmap
_audit_creation_method SHELXL-97
_cell_angle_alpha 90.00
_cell_angle_beta 121.03(2)
_cell_angle_gamma 90.00
_cell_formula_units_Z 4
_cell_length_a 11.571(2)
_cell_length_b 14.109(3)
_cell_length_c 16.357(6)
_cell_measurement_reflns_used 4370
_cell_measurement_temperature 293(2)
_cell_measurement_theta_max 27.8605
_cell_measurement_theta_min 2.0540
_cell_volume 2288.2(12)
_computing_cell_refinement 'CrystalClear (Rigaku/MSC, 2004)'
_computing_data_collection 'CrystalClear (Rigaku/MSC, 2004)'
_computing_data_reduction 'CrystalClear (Rigaku/MSC, 2004)'
_computing_molecular_graphics 'SHELXTL (Sheldrick, 2008)'
_computing_publication_material 'publCIF (Westrip, 2010)'
_computing_structure_refinement 'SHELXL97 (Sheldrick, 2008)'
_computing_structure_solution 'SHELXS97 (Sheldrick, 2008)'
_diffrn_ambient_temperature 293(2)
_diffrn_detector_area_resol_mean 28.5714
_diffrn_measured_fraction_theta_full 0.997
_diffrn_measured_fraction_theta_max 0.997
_diffrn_measurement_device_type 'Rigaku Saturn'
_diffrn_measurement_method \w
_diffrn_radiation_monochromator graphite
_diffrn_radiation_source 'fine-focus sealed tube'
_diffrn_radiation_type MoK\a
_diffrn_radiation_wavelength 0.71073
_diffrn_reflns_av_R_equivalents 0.0542
_diffrn_reflns_av_sigmaI/netI 0.0501
_diffrn_reflns_limit_h_max 11
_diffrn_reflns_limit_h_min -14
_diffrn_reflns_limit_k_max 17
_diffrn_reflns_limit_k_min -16
_diffrn_reflns_limit_l_max 19
_diffrn_reflns_limit_l_min -19
_diffrn_reflns_number 15780
_diffrn_reflns_theta_full 25.50
_diffrn_reflns_theta_max 25.50
_diffrn_reflns_theta_min 2.05
_exptl_absorpt_coefficient_mu 1.338
_exptl_absorpt_correction_T_max 0.9005
_exptl_absorpt_correction_T_min 0.7947
_exptl_absorpt_correction_type multi-scan
_exptl_absorpt_process_details '(CrystalClear; Rigaku/MSC Inc., 2004)'
_exptl_crystal_colour colourless
_exptl_crystal_density_diffrn 1.552
_exptl_crystal_density_method 'not measured'
_exptl_crystal_description prism
_exptl_crystal_F_000 1088
_exptl_crystal_size_max 0.18
_exptl_crystal_size_mid 0.17
_exptl_crystal_size_min 0.08
_refine_diff_density_max 0.289
_refine_diff_density_min -0.371
_refine_ls_extinction_method none
_refine_ls_goodness_of_fit_ref 1.134
_refine_ls_hydrogen_treatment constr
_refine_ls_matrix_type full
_refine_ls_number_parameters 298
_refine_ls_number_reflns 4234
_refine_ls_number_restraints 0
_refine_ls_restrained_S_all 1.134
_refine_ls_R_factor_all 0.0775
_refine_ls_R_factor_gt 0.0573
_refine_ls_shift/su_max 0.000
_refine_ls_shift/su_mean 0.000
_refine_ls_structure_factor_coef Fsqd
_refine_ls_weighting_details 'calc w=1/[\s^2^(Fo^2^)+(0.0318P)^2^+1.7955P] where P=(Fo^2^+2Fc^2^)/3'
_refine_ls_weighting_scheme calc
_refine_ls_wR_factor_gt 0.0996
_refine_ls_wR_factor_ref 0.1083
_reflns_number_gt 3396
_reflns_number_total 4234
_reflns_threshold_expression I>2\s(I)
_cod_data_source_file lh5599.cif
_cod_data_source_block I
_cod_original_cell_volume 2288.2(10)
_cod_original_sg_symbol_H-M 'P 21/c'
_cod_database_code 2237938
_cod_database_fobs_code 2237938

loop_
_symmetry_equiv_pos_as_xyz
'x, y, z'
'-x, y+1/2, -z+1/2'
'-x, -y, -z'
'x, -y-1/2, z-1/2'

loop_
_atom_site_type_symbol
_atom_site_label
_atom_site_fract_x
_atom_site_fract_y
_atom_site_fract_z
_atom_site_U_iso_or_equiv
_atom_site_adp_type
_atom_site_calc_flag
_atom_site_refinement_flags
_atom_site_occupancy
_atom_site_symmetry_multiplicity
Zn Zn1 0.68322(4) 0.25039(3) 0.24838(3) 0.03071(14) Uani d . 1 1
Cl Cl1 0.45848(10) 0.23530(8) 0.15278(7) 0.0509(3) Uani d . 1 1
Cl Cl2 0.78345(11) 0.26118(8) 0.16349(8) 0.0497(3) Uani d . 1 1
N N1 0.7393(3) 0.1337(2) 0.3354(2) 0.0292(7) Uani d . 1 1
N N2 0.7295(3) 0.0240(2) 0.4293(2) 0.0355(8) Uani d . 1 1
H H2B 0.7070 -0.0035 0.4660 0.043 Uiso d R 1 1
N N3 0.4890(3) 0.1159(2) 0.4056(2) 0.0296(7) Uani d . 1 1
N N4 0.4098(3) 0.0541(2) 0.3346(2) 0.0397(8) Uani d . 1 1
N N5 0.3487(3) 0.0612(2) 0.4450(2) 0.0408(8) Uani d . 1 1
N N6 0.7382(3) 0.3573(2) 0.3450(2) 0.0296(7) Uani d . 1 1
N N7 0.7435(3) 0.4386(2) 0.4625(2) 0.0364(8) Uani d . 1 1
H H7B 0.7163 0.4726 0.4931 0.044 Uiso d R 1 1
N N8 0.4444(3) 0.4297(2) 0.3544(2) 0.0365(8) Uani d . 1 1
N N9 0.4108(4) 0.3434(3) 0.3729(3) 0.0538(10) Uani d . 1 1
N N10 0.3299(3) 0.4606(3) 0.4226(2) 0.0451(9) Uani d . 1 1
C C1 0.3285(4) 0.0233(3) 0.3628(3) 0.0430(10) Uani d . 1 1
H H1A 0.2617 -0.0214 0.3284 0.052 Uiso calc R 1 1
C C2 0.4508(4) 0.1196(3) 0.4693(3) 0.0365(9) Uani d . 1 1
H H2A 0.4902 0.1579 0.5234 0.044 Uiso calc R 1 1
C C3 0.5917(4) 0.1708(3) 0.4012(3) 0.0343(9) Uani d . 1 1
H H3A 0.6427 0.2069 0.4596 0.041 Uiso calc R 1 1
H H3B 0.5485 0.2153 0.3486 0.041 Uiso calc R 1 1
C C4 0.6863(4) 0.1093(3) 0.3879(3) 0.0303(8) Uani d . 1 1
C C5 0.8245(4) 0.0578(2) 0.3448(3) 0.0298(8) Uani d . 1 1
C C6 0.9044(4) 0.0445(3) 0.3054(3) 0.0394(10) Uani d . 1 1
H H6A 0.9119 0.0906 0.2677 0.047 Uiso calc R 1 1
C C7 0.9728(4) -0.0410(3) 0.3253(3) 0.0488(11) Uani d . 1 1
H H7A 1.0272 -0.0526 0.2999 0.059 Uiso calc R 1 1
C C8 0.9624(4) -0.1100(3) 0.3820(3) 0.0532(12) Uani d . 1 1
H H8A 1.0091 -0.1667 0.3930 0.064 Uiso calc R 1 1
C C9 0.8851(4) -0.0962(3) 0.4218(3) 0.0474(11) Uani d . 1 1
H H9A 0.8789 -0.1419 0.4603 0.057 Uiso calc R 1 1
C C10 0.8166(4) -0.0113(3) 0.4024(3) 0.0332(9) Uani d . 1 1
C C11 0.3423(5) 0.3666(3) 0.4131(4) 0.0575(13) Uani d . 1 1
H H11A 0.3046 0.3214 0.4339 0.069 Uiso calc R 1 1
C C12 0.3953(4) 0.4976(3) 0.3841(3) 0.0391(10) Uani d . 1 1
H H12A 0.4055 0.5622 0.3784 0.047 Uiso calc R 1 1
C C13 0.5230(4) 0.4372(3) 0.3080(3) 0.0402(10) Uani d . 1 1
H H13A 0.5202 0.5021 0.2876 0.048 Uiso calc R 1 1
H H13B 0.4825 0.3973 0.2516 0.048 Uiso calc R 1 1
C C14 0.6671(4) 0.4081(2) 0.3725(3) 0.0312(8) Uani d . 1 1
C C15 0.8726(4) 0.4064(3) 0.4977(3) 0.0357(9) Uani d . 1 1
C C16 0.9907(4) 0.4177(3) 0.5860(3) 0.0474(11) Uani d . 1 1
H H16A 0.9913 0.4492 0.6362 0.057 Uiso calc R 1 1
C C17 1.1066(4) 0.3798(3) 0.5951(3) 0.0501(11) Uani d . 1 1
H H17A 1.1878 0.3864 0.6526 0.060 Uiso calc R 1 1
C C18 1.1045(4) 0.3318(3) 0.5199(3) 0.0453(10) Uani d . 1 1
H H18A 1.1848 0.3076 0.5284 0.054 Uiso calc R 1 1
C C19 0.9880(4) 0.3192(3) 0.4339(3) 0.0394(10) Uani d . 1 1
H H19A 0.9879 0.2866 0.3845 0.047 Uiso calc R 1 1
C C20 0.8700(4) 0.3568(2) 0.4231(3) 0.0303(8) Uani d . 1 1

loop_
_atom_site_aniso_label
_atom_site_aniso_U_11
_atom_site_aniso_U_22
_atom_site_aniso_U_33
_atom_site_aniso_U_12
_atom_site_aniso_U_13
_atom_site_aniso_U_23
Zn1 0.0327(3) 0.0346(2) 0.0271(2) -0.0017(2) 0.01704(19) 0.0012(2)
Cl1 0.0329(6) 0.0760(8) 0.0360(6) -0.0080(5) 0.0122(5) 0.0010(5)
Cl2 0.0603(7) 0.0596(7) 0.0490(6) 0.0071(6) 0.0422(6) 0.0101(5)
N1 0.0346(18) 0.0314(16) 0.0269(16) -0.0019(14) 0.0196(15) 0.0015(13)
N2 0.042(2) 0.0355(18) 0.0383(19) 0.0013(15) 0.0270(17) 0.0085(15)
N3 0.0360(18) 0.0282(16) 0.0311(17) 0.0003(14) 0.0219(15) 0.0011(13)
N4 0.046(2) 0.043(2) 0.0349(19) -0.0053(16) 0.0247(17) -0.0046(16)
N5 0.046(2) 0.042(2) 0.048(2) 0.0040(17) 0.0343(18) 0.0073(17)
N6 0.0311(17) 0.0321(17) 0.0295(17) 0.0040(13) 0.0182(15) 0.0021(14)
N7 0.043(2) 0.0366(18) 0.0391(19) 0.0059(15) 0.0285(17) -0.0036(15)
N8 0.0377(19) 0.043(2) 0.0364(19) 0.0090(15) 0.0249(16) 0.0064(15)
N9 0.068(3) 0.046(2) 0.073(3) 0.0085(19) 0.054(2) 0.008(2)
N10 0.040(2) 0.062(2) 0.040(2) 0.0096(18) 0.0247(18) 0.0006(18)
C1 0.041(2) 0.042(2) 0.046(3) -0.006(2) 0.023(2) 0.002(2)
C2 0.048(3) 0.037(2) 0.036(2) 0.0027(19) 0.029(2) 0.0005(18)
C3 0.041(2) 0.031(2) 0.041(2) -0.0027(17) 0.028(2) 0.0004(17)
C4 0.031(2) 0.031(2) 0.028(2) -0.0020(16) 0.0151(17) -0.0018(16)
C5 0.026(2) 0.030(2) 0.031(2) 0.0007(16) 0.0129(17) -0.0004(16)
C6 0.037(2) 0.046(2) 0.041(2) 0.0018(19) 0.024(2) 0.0052(19)
C7 0.042(3) 0.057(3) 0.055(3) 0.007(2) 0.030(2) -0.001(2)
C8 0.047(3) 0.043(3) 0.068(3) 0.016(2) 0.029(3) 0.004(2)
C9 0.047(3) 0.036(2) 0.064(3) 0.010(2) 0.032(2) 0.012(2)
C10 0.030(2) 0.036(2) 0.036(2) -0.0032(17) 0.0180(18) 0.0007(17)
C11 0.064(3) 0.057(3) 0.075(4) 0.006(2) 0.052(3) 0.011(3)
C12 0.039(2) 0.041(2) 0.036(2) 0.0101(19) 0.018(2) 0.0000(18)
C13 0.042(2) 0.052(3) 0.035(2) 0.014(2) 0.025(2) 0.0104(19)
C14 0.036(2) 0.030(2) 0.034(2) 0.0039(17) 0.0231(19) 0.0039(17)
C15 0.037(2) 0.034(2) 0.039(2) -0.0007(17) 0.0214(19) -0.0002(18)
C16 0.048(3) 0.057(3) 0.036(2) -0.008(2) 0.021(2) -0.007(2)
C17 0.039(3) 0.051(3) 0.044(3) -0.009(2) 0.010(2) 0.001(2)
C18 0.031(2) 0.044(2) 0.054(3) 0.0043(19) 0.017(2) 0.003(2)
C19 0.037(2) 0.032(2) 0.049(3) 0.0040(18) 0.023(2) -0.0036(19)
C20 0.033(2) 0.0229(18) 0.035(2) -0.0013(15) 0.0177(18) -0.0009(16)

loop_
_atom_type_symbol
_atom_type_description
_atom_type_scat_dispersion_real
_atom_type_scat_dispersion_imag
_atom_type_scat_source
C C 0.0033 0.0016 'International Tables Vol C Tables 4.2.6.8 and 6.1.1.4'
H H 0.0000 0.0000 'International Tables Vol C Tables 4.2.6.8 and 6.1.1.4'
Cl Cl 0.1484 0.1585 'International Tables Vol C Tables 4.2.6.8 and 6.1.1.4'
N N 0.0061 0.0033 'International Tables Vol C Tables 4.2.6.8 and 6.1.1.4'
Zn Zn 0.2839 1.4301 'International Tables Vol C Tables 4.2.6.8 and 6.1.1.4'

loop_
_geom_angle_atom_site_label_1
_geom_angle_atom_site_label_2
_geom_angle_atom_site_label_3
_geom_angle
N6 Zn1 N1 101.28(12)
N6 Zn1 Cl2 112.27(9)
N1 Zn1 Cl2 114.06(9)
N6 Zn1 Cl1 113.37(9)
N1 Zn1 Cl1 104.20(9)
Cl2 Zn1 Cl1 111.11(5)
C4 N1 C5 105.2(3)
C4 N1 Zn1 124.7(2)
C5 N1 Zn1 129.7(2)
C4 N2 C10 107.7(3)
C4 N2 H2B 126.1
C10 N2 H2B 126.2
C2 N3 N4 110.2(3)
C2 N3 C3 129.2(3)
N4 N3 C3 120.5(3)
C1 N4 N3 101.6(3)
C2 N5 C1 102.3(3)
C14 N6 C20 105.5(3)
C14 N6 Zn1 131.3(3)
C20 N6 Zn1 117.6(2)
C14 N7 C15 108.3(3)
C14 N7 H7B 125.9
C15 N7 H7B 125.8
C12 N8 N9 109.9(3)
C12 N8 C13 129.6(3)
N9 N8 C13 120.5(3)
C11 N9 N8 101.9(3)
C12 N10 C11 102.3(3)
N4 C1 N5 115.5(4)
N4 C1 H1A 122.2
N5 C1 H1A 122.2
N5 C2 N3 110.3(3)
N5 C2 H2A 124.8
N3 C2 H2A 124.8
N3 C3 C4 112.1(3)
N3 C3 H3A 109.2
C4 C3 H3A 109.2
N3 C3 H3B 109.2
C4 C3 H3B 109.2
H3A C3 H3B 107.9
N1 C4 N2 112.5(3)
N1 C4 C3 123.9(3)
N2 C4 C3 123.7(3)
C6 C5 C10 120.9(3)
C6 C5 N1 130.5(3)
C10 C5 N1 108.6(3)
C5 C6 C7 116.5(4)
C5 C6 H6A 121.8
C7 C6 H6A 121.8
C6 C7 C8 122.0(4)
C6 C7 H7A 119.0
C8 C7 H7A 119.0
C9 C8 C7 121.4(4)
C9 C8 H8A 119.3
C7 C8 H8A 119.3
C8 C9 C10 117.1(4)
C8 C9 H9A 121.5
C10 C9 H9A 121.5
C9 C10 N2 131.8(4)
C9 C10 C5 122.2(4)
N2 C10 C5 106.0(3)
N9 C11 N10 115.5(4)
N9 C11 H11A 122.2
N10 C11 H11A 122.2
N10 C12 N8 110.4(4)
N10 C12 H12A 124.8
N8 C12 H12A 124.8
N8 C13 C14 112.3(3)
N8 C13 H13A 109.1
C14 C13 H13A 109.1
N8 C13 H13B 109.1
C14 C13 H13B 109.1
H13A C13 H13B 107.9
N6 C14 N7 111.8(3)
N6 C14 C13 124.4(3)
N7 C14 C13 123.4(3)
N7 C15 C16 132.1(4)
N7 C15 C20 105.7(3)
C16 C15 C20 122.1(4)
C17 C16 C15 116.6(4)
C17 C16 H16A 121.7
C15 C16 H16A 121.7
C16 C17 C18 121.3(4)
C16 C17 H17A 119.3
C18 C17 H17A 119.3
C19 C18 C17 122.0(4)
C19 C18 H18A 119.0
C17 C18 H18A 119.0
C18 C19 C20 117.7(4)
C18 C19 H19A 121.2
C20 C19 H19A 121.2
C19 C20 C15 120.3(4)
C19 C20 N6 131.1(3)
C15 C20 N6 108.6(3)

loop_
_geom_bond_atom_site_label_1
_geom_bond_atom_site_label_2
_geom_bond_distance
Zn1 N6 2.035(3)
Zn1 N1 2.051(3)
Zn1 Cl2 2.2264(11)
Zn1 Cl1 2.2496(13)
N1 C4 1.332(4)
N1 C5 1.410(4)
N2 C4 1.344(4)
N2 C10 1.384(4)
N2 H2B 0.8601
N3 C2 1.326(4)
N3 N4 1.361(4)
N3 C3 1.451(4)
N4 C1 1.315(5)
N5 C2 1.323(5)
N5 C1 1.352(5)
N6 C14 1.333(4)
N6 C20 1.396(5)
N7 C14 1.339(5)
N7 C15 1.372(5)
N7 H7B 0.8600
N8 C12 1.327(5)
N8 N9 1.358(4)
N8 C13 1.458(4)
N9 C11 1.306(5)
N10 C12 1.317(5)
N10 C11 1.351(5)
C1 H1A 0.9300
C2 H2A 0.9300
C3 C4 1.498(5)
C3 H3A 0.9700
C3 H3B 0.9700
C5 C6 1.385(5)
C5 C10 1.392(5)
C6 C7 1.386(5)
C6 H6A 0.9300
C7 C8 1.393(6)
C7 H7A 0.9300
C8 C9 1.364(6)
C8 H8A 0.9300
C9 C10 1.379(5)
C9 H9A 0.9300
C11 H11A 0.9300
C12 H12A 0.9300
C13 C14 1.500(5)
C13 H13A 0.9700
C13 H13B 0.9700
C15 C16 1.394(6)
C15 C20 1.394(5)
C16 C17 1.379(6)
C16 H16A 0.9300
C17 C18 1.394(6)
C17 H17A 0.9300
C18 C19 1.368(6)
C18 H18A 0.9300
C19 C20 1.389(5)
C19 H19A 0.9300

loop_
_geom_hbond_atom_site_label_D
_geom_hbond_atom_site_label_H
_geom_hbond_atom_site_label_A
_geom_hbond_site_symmetry_A
_geom_hbond_distance_DH
_geom_hbond_distance_HA
_geom_hbond_distance_DA
_geom_hbond_angle_DHA
N2 H2B N5 3_656 0.86 2.04 2.899(4) 176.6
N7 H7B N10 3_666 0.86 1.96 2.814(4) 172.4
C3 H3B Cl1 . 0.97 2.83 3.641(4) 142.1
C13 H13B Cl1 . 0.97 2.73 3.628(4) 154.2
C2 H2A Cl1 4_566 0.93 2.77 3.596(4) 148.0
C13 H13A N4 2_655 0.97 2.62 3.261(5) 123.9
C18 H18A Cl1 4_666 0.93 2.81 3.635(4) 148.6

loop_
_geom_torsion_atom_site_label_1
_geom_torsion_atom_site_label_2
_geom_torsion_atom_site_label_3
_geom_torsion_atom_site_label_4
_geom_torsion
N6 Zn1 N1 C4 63.8(3)
Cl2 Zn1 N1 C4 -175.4(3)
Cl1 Zn1 N1 C4 -54.1(3)
N6 Zn1 N1 C5 -125.0(3)
Cl2 Zn1 N1 C5 -4.2(3)
Cl1 Zn1 N1 C5 117.1(3)
C2 N3 N4 C1 -0.9(4)
C3 N3 N4 C1 -177.1(3)
N1 Zn1 N6 C14 -97.6(3)
Cl2 Zn1 N6 C14 140.3(3)
Cl1 Zn1 N6 C14 13.4(3)
N1 Zn1 N6 C20 51.9(3)
Cl2 Zn1 N6 C20 -70.1(3)
Cl1 Zn1 N6 C20 163.0(2)
C12 N8 N9 C11 0.0(5)
C13 N8 N9 C11 -179.8(4)
N3 N4 C1 N5 0.7(5)
C2 N5 C1 N4 -0.2(5)
C1 N5 C2 N3 -0.4(4)
N4 N3 C2 N5 0.9(4)
C3 N3 C2 N5 176.7(3)
C2 N3 C3 C4 130.2(4)
N4 N3 C3 C4 -54.4(4)
C5 N1 C4 N2 -0.5(4)
Zn1 N1 C4 N2 172.5(2)
C5 N1 C4 C3 178.2(3)
Zn1 N1 C4 C3 -8.8(5)
C10 N2 C4 N1 -0.4(4)
C10 N2 C4 C3 -179.1(3)
N3 C3 C4 N1 143.9(3)
N3 C3 C4 N2 -37.6(5)
C4 N1 C5 C6 179.6(4)
Zn1 N1 C5 C6 7.1(6)
C4 N1 C5 C10 1.2(4)
Zn1 N1 C5 C10 -171.4(2)
C10 C5 C6 C7 1.1(6)
N1 C5 C6 C7 -177.2(4)
C5 C6 C7 C8 -0.2(6)
C6 C7 C8 C9 -0.7(7)
C7 C8 C9 C10 0.7(7)
C8 C9 C10 N2 178.7(4)
C8 C9 C10 C5 0.2(6)
C4 N2 C10 C9 -177.6(4)
C4 N2 C10 C5 1.1(4)
C6 C5 C10 C9 -1.2(6)
N1 C5 C10 C9 177.5(4)
C6 C5 C10 N2 180.0(3)
N1 C5 C10 N2 -1.4(4)
N8 N9 C11 N10 -0.4(6)
C12 N10 C11 N9 0.6(6)
C11 N10 C12 N8 -0.5(5)
N9 N8 C12 N10 0.3(5)
C13 N8 C12 N10 -179.9(4)
C12 N8 C13 C14 108.7(4)
N9 N8 C13 C14 -71.5(5)
C20 N6 C14 N7 -0.9(4)
Zn1 N6 C14 N7 151.4(3)
C20 N6 C14 C13 172.7(3)
Zn1 N6 C14 C13 -35.1(5)
C15 N7 C14 N6 -0.3(4)
C15 N7 C14 C13 -174.0(3)
N8 C13 C14 N6 139.7(4)
N8 C13 C14 N7 -47.5(5)
C14 N7 C15 C16 179.6(4)
C14 N7 C15 C20 1.4(4)
N7 C15 C16 C17 -176.0(4)
C20 C15 C16 C17 2.0(6)
C15 C16 C17 C18 -0.7(6)
C16 C17 C18 C19 -0.5(7)
C17 C18 C19 C20 0.5(6)
C18 C19 C20 C15 0.7(6)
C18 C19 C20 N6 178.6(4)
N7 C15 C20 C19 176.4(3)
C16 C15 C20 C19 -2.1(6)
N7 C15 C20 N6 -1.9(4)
C16 C15 C20 N6 179.7(3)
C14 N6 C20 C19 -176.3(4)
Zn1 N6 C20 C19 26.9(5)
C14 N6 C20 C15 1.7(4)
Zn1 N6 C20 C15 -155.0(2)
